data_2235824
loop_
_publ_author_name
'Xie, Lijun'
'Zuo, Jian'
'Yang, Guoxin'
'Zheng, Congshen'
'Cheng, Yuanrong'

_publ_section_title
;
 40-Deoxy-40(<i>S</i>)-iodorapamycin
;
_journal_coeditor_code HB6726
_journal_issue 8
_journal_name_full 'Acta Crystallographica Section E'
_journal_page_first o2331
_journal_paper_doi 10.1107/S1600536812027547
_journal_volume 68
_journal_year 2012
_chemical_formula_iupac 'C51 H78 I N O12'
_chemical_formula_moiety 'C51 H78 I N O12'
_chemical_formula_sum 'C51 H78 I N O12'
_chemical_formula_weight 1024.04
_chemical_name_common 40-Deoxy-40(<i>S</i>)-iodorapamycin
_chemical_name_systematic
;
40-Deoxy-40(<i>S</i>)-iodorapamycin
;
_space_group_IT_number 19
_symmetry_cell_setting orthorhombic
_symmetry_space_group_name_Hall 'P 2ac 2ab'
_symmetry_space_group_name_H-M 'P 21 21 21'
_atom_sites_solution_hydrogens geom
_atom_sites_solution_primary direct
_atom_sites_solution_secondary difmap
_audit_creation_method SHELXL-97
_cell_angle_alpha 90.00
_cell_angle_beta 90.00
_cell_angle_gamma 90.00
_cell_formula_units_Z 4
_cell_length_a 12.8905(2)
_cell_length_b 12.9820(3)
_cell_length_c 34.6469(10)
_cell_measurement_reflns_used 4960
_cell_measurement_temperature 293(2)
_cell_measurement_theta_max 70.6018
_cell_measurement_theta_min 3.4016
_cell_volume 5798.0(2)
_computing_cell_refinement 'SAINT (Bruker, 1996)'
_computing_data_collection 'SMART (Bruker, 1996)'
_computing_data_reduction 'SAINT (Bruker, 1996)'
_computing_molecular_graphics 'SHELXTL (Sheldrick, 2008)'
_computing_publication_material 'SHELXTL (Sheldrick, 2008)'
_computing_structure_refinement 'SHELXL97 (Sheldrick, 2008)'
_computing_structure_solution 'SHELXS97 (Sheldrick, 2008)'
_diffrn_ambient_temperature 293(2)
_diffrn_measured_fraction_theta_full 0.999
_diffrn_measured_fraction_theta_max 0.999
_diffrn_measurement_device_type 'Bruker SMART CCD'
_diffrn_measurement_method 'phi and omega scans'
_diffrn_radiation_monochromator graphite
_diffrn_radiation_source 'fine-focus sealed tube'
_diffrn_radiation_type CuK\a
_diffrn_radiation_wavelength 1.54178
_diffrn_reflns_av_R_equivalents 0.0188
_diffrn_reflns_av_sigmaI/netI 0.0277
_diffrn_reflns_limit_h_max 15
_diffrn_reflns_limit_h_min -7
_diffrn_reflns_limit_k_max 12
_diffrn_reflns_limit_k_min -15
_diffrn_reflns_limit_l_max 14
_diffrn_reflns_limit_l_min -40
_diffrn_reflns_number 12528
_diffrn_reflns_theta_full 64.99
_diffrn_reflns_theta_max 64.99
_diffrn_reflns_theta_min 3.64
_exptl_absorpt_coefficient_mu 4.771
_exptl_absorpt_correction_T_max 0.2713
_exptl_absorpt_correction_T_min 0.2227
_exptl_absorpt_correction_type multi-scan
_exptl_absorpt_process_details '(SADABS; Bruker, 1996)'
_exptl_crystal_colour colorless
_exptl_crystal_density_diffrn 1.173
_exptl_crystal_density_method 'not measured'
_exptl_crystal_description block
_exptl_crystal_F_000 2160
_exptl_crystal_size_max 0.45
_exptl_crystal_size_mid 0.42
_exptl_crystal_size_min 0.37
_refine_diff_density_max 0.389
_refine_diff_density_min -0.505
_refine_ls_abs_structure_details 'Flack (1983), 3167 Friedel pairs'
_refine_ls_abs_structure_Flack -0.015(5)
_refine_ls_extinction_method none
_refine_ls_goodness_of_fit_ref 1.026
_refine_ls_hydrogen_treatment constr
_refine_ls_matrix_type full
_refine_ls_number_parameters 596
_refine_ls_number_reflns 8657
_refine_ls_number_restraints 0
_refine_ls_restrained_S_all 1.026
_refine_ls_R_factor_all 0.0613
_refine_ls_R_factor_gt 0.0486
_refine_ls_shift/su_max 0.001
_refine_ls_shift/su_mean 0.000
_refine_ls_structure_factor_coef Fsqd
_refine_ls_weighting_details 'calc w=1/[\s^2^(Fo^2^)+(0.0665P)^2^+2.3571P] where P=(Fo^2^+2Fc^2^)/3'
_refine_ls_weighting_scheme calc
_refine_ls_wR_factor_gt 0.1241
_refine_ls_wR_factor_ref 0.1356
_reflns_number_gt 6937
_reflns_number_total 8657
_reflns_threshold_expression I>2\s(I)
_cod_data_source_file hb6726.cif
_cod_data_source_block I
_cod_database_code 2235824
_cod_database_fobs_code 2235824

loop_
_symmetry_equiv_pos_as_xyz
'x, y, z'
'-x+1/2, -y, z+1/2'
'-x, y+1/2, -z+1/2'
'x+1/2, -y+1/2, -z'

loop_
_atom_site_type_symbol
_atom_site_label
_atom_site_fract_x
_atom_site_fract_y
_atom_site_fract_z
_atom_site_U_iso_or_equiv
_atom_site_adp_type
_atom_site_calc_flag
_atom_site_refinement_flags
_atom_site_occupancy
_atom_site_symmetry_multiplicity
I I1 -0.17545(3) 0.09666(3) 0.736031(19) 0.1251(2) Uani d . 1 1
N N1 0.3544(3) 0.1997(4) 0.50916(12) 0.0826(13) Uani d . 1 1
O O1 0.2773(3) 0.2325(3) 0.58035(9) 0.0737(9) Uani d . 1 1
O O2 0.1628(3) 0.1042(3) 0.57611(11) 0.0877(10) Uani d . 1 1
O O3 0.4124(3) 0.1311(3) 0.64312(12) 0.0934(11) Uani d . 1 1
O O4 0.2861(3) 0.2151(3) 0.78297(11) 0.1011(13) Uani d . 1 1
H H4 0.3028 0.1902 0.8038 0.121 Uiso calc R 1 1
O O5 0.2631(6) 0.3706(5) 0.84008(15) 0.151(2) Uani d . 1 1
O O6 0.3945(5) 0.2244(5) 0.86438(15) 0.139(2) Uani d . 1 1
O O7 0.7637(3) 0.5270(4) 0.57078(10) 0.0938(12) Uani d . 1 1
O O8 0.5009(3) 0.4141(3) 0.52099(8) 0.0763(9) Uani d . 1 1
O O9 0.4998(3) 0.5105(4) 0.46458(10) 0.0905(11) Uani d . 1 1
H H9 0.5433 0.4733 0.4544 0.109 Uiso calc R 1 1
O O10 0.4361(4) 0.3286(5) 0.43962(11) 0.1252(19) Uani d . 1 1
O O11 0.2345(3) 0.3083(4) 0.48592(13) 0.1094(15) Uani d . 1 1
O O12 0.0072(4) 0.1952(4) 0.78801(13) 0.1137(15) Uani d . 1 1
C C1 0.4615(5) 0.1810(6) 0.5215(2) 0.0981(19) Uani d . 1 1
H H1A 0.4699 0.2035 0.5480 0.118 Uiso calc R 1 1
H H1B 0.5083 0.2213 0.5055 0.118 Uiso calc R 1 1
C C2 0.4899(6) 0.0684(7) 0.5184(3) 0.125(3) Uani d . 1 1
H H2A 0.4932 0.0491 0.4914 0.150 Uiso calc R 1 1
H H2B 0.5582 0.0578 0.5295 0.150 Uiso calc R 1 1
C C3 0.4138(6) 0.0006(7) 0.5385(2) 0.116(2) Uani d . 1 1
H H3A 0.4125 0.0169 0.5658 0.139 Uiso calc R 1 1
H H3B 0.4340 -0.0709 0.5356 0.139 Uiso calc R 1 1
C C4 0.3065(5) 0.0172(6) 0.52117(17) 0.0990(19) Uani d . 1 1
H H4A 0.3066 -0.0057 0.4945 0.119 Uiso calc R 1 1
H H4B 0.2563 -0.0241 0.5352 0.119 Uiso calc R 1 1
C C5 0.2745(5) 0.1295(5) 0.52284(15) 0.0855(17) Uani d . 1 1
H H5 0.2162 0.1367 0.5049 0.103 Uiso calc R 1 1
C C6 0.2313(4) 0.1536(5) 0.56263(14) 0.0719(13) Uani d . 1 1
C C7 0.2421(4) 0.2508(4) 0.62012(12) 0.0667(12) Uani d . 1 1
H H7 0.2265 0.1841 0.6320 0.080 Uiso calc R 1 1
C C8 0.3355(4) 0.2973(4) 0.64068(13) 0.0660(11) Uani d . 1 1
H H8A 0.3712 0.3433 0.6231 0.079 Uiso calc R 1 1
H H8B 0.3114 0.3380 0.6624 0.079 Uiso calc R 1 1
C C9 0.4104(4) 0.2181(4) 0.65501(13) 0.0620(11) Uani d . 1 1
C C10 0.4825(3) 0.2512(4) 0.68782(12) 0.0600(10) Uani d . 1 1
H H10 0.5061 0.3218 0.6830 0.072 Uiso calc R 1 1
C C11 0.4188(4) 0.2498(4) 0.72405(12) 0.0641(11) Uani d . 1 1
H H11 0.3911 0.1864 0.7311 0.077 Uiso calc R 1 1
C C12 0.3979(4) 0.3274(4) 0.74680(13) 0.0695(12) Uani d . 1 1
C C13 0.3230(6) 0.3171(4) 0.78058(15) 0.0904(16) Uani d . 1 1
H H13 0.2626 0.3592 0.7738 0.108 Uiso calc R 1 1
C C14 0.3581(7) 0.3555(6) 0.81942(18) 0.108(2) Uani d . 1 1
H H14 0.3946 0.4213 0.8165 0.129 Uiso calc R 1 1
C C15 0.4280(6) 0.2775(5) 0.83826(17) 0.0953(19) Uani d . 1 1
C C16 0.5400(6) 0.2697(5) 0.82599(15) 0.0909(18) Uani d . 1 1
H H16 0.5471 0.3049 0.8011 0.109 Uiso calc R 1 1
C C17 0.6113(6) 0.3244(5) 0.85514(15) 0.096(2) Uani d . 1 1
H H17A 0.5797 0.3896 0.8622 0.115 Uiso calc R 1 1
H H17B 0.6151 0.2827 0.8783 0.115 Uiso calc R 1 1
C C18 0.7203(6) 0.3450(5) 0.84130(15) 0.097(2) Uani d . 1 1
H H18 0.7531 0.2795 0.8344 0.116 Uiso calc R 1 1
C C19 0.7174(5) 0.4132(5) 0.80634(14) 0.0845(16) Uani d . 1 1
H H19 0.6919 0.4797 0.8096 0.101 Uiso calc R 1 1
C C20 0.7481(5) 0.3865(4) 0.77130(14) 0.0780(14) Uani d . 1 1
H H20 0.7843 0.3249 0.7688 0.094 Uiso calc R 1 1
C C21 0.7298(4) 0.4451(4) 0.73668(13) 0.0698(12) Uani d . 1 1
H H21 0.7016 0.5107 0.7394 0.084 Uiso calc R 1 1
C C22 0.7503(4) 0.4126(4) 0.70110(13) 0.0702(12) Uani d . 1 1
H H22 0.7875 0.3516 0.6987 0.084 Uiso calc R 1 1
C C23 0.7204(4) 0.4627(4) 0.66636(12) 0.0647(11) Uani d . 1 1
H H23 0.6861 0.5252 0.6693 0.078 Uiso calc R 1 1
C C24 0.7351(4) 0.4317(4) 0.63013(13) 0.0697(13) Uani d . 1 1
C C25 0.6875(4) 0.4936(4) 0.59765(12) 0.0714(12) Uani d . 1 1
H H25 0.6520 0.5538 0.6085 0.086 Uiso calc R 1 1
C C26 0.6106(4) 0.4303(4) 0.57469(13) 0.0724(13) Uani d . 1 1
H H26A 0.6479 0.3758 0.5615 0.087 Uiso calc R 1 1
H H26B 0.5624 0.3981 0.5925 0.087 Uiso calc R 1 1
C C27 0.5499(4) 0.4905(5) 0.54543(13) 0.0740(13) Uani d . 1 1
H H27 0.5979 0.5318 0.5299 0.089 Uiso calc R 1 1
C C28 0.4677(5) 0.5601(5) 0.56233(16) 0.0927(18) Uani d . 1 1
H H28A 0.5006 0.6154 0.5766 0.111 Uiso calc R 1 1
H H28B 0.4249 0.5211 0.5801 0.111 Uiso calc R 1 1
C C29 0.3997(5) 0.6056(6) 0.53063(18) 0.1013(19) Uani d . 1 1
H H29A 0.3444 0.6457 0.5423 0.122 Uiso calc R 1 1
H H29B 0.4409 0.6516 0.5148 0.122 Uiso calc R 1 1
C C30 0.3530(4) 0.5225(6) 0.50547(16) 0.0919(18) Uani d . 1 1
H H30 0.3086 0.4798 0.5219 0.110 Uiso calc R 1 1
C C31 0.4411(4) 0.4533(5) 0.49015(14) 0.0791(15) Uani d . 1 1
C C32 0.4047(4) 0.3531(6) 0.47105(15) 0.0860(17) Uani d . 1 1
C C33 0.3252(5) 0.2851(6) 0.49107(14) 0.0833(15) Uani d . 1 1
C C34 0.1586(6) 0.4208(6) 0.60107(19) 0.111(2) Uani d . 1 1
H H34A 0.2111 0.4590 0.6146 0.166 Uiso calc R 1 1
H H34B 0.0945 0.4583 0.6018 0.166 Uiso calc R 1 1
H H34C 0.1796 0.4109 0.5747 0.166 Uiso calc R 1 1
C C35 0.1438(4) 0.3156(5) 0.62051(15) 0.0783(14) Uani d . 1 1
H H35 0.0918 0.2782 0.6054 0.094 Uiso calc R 1 1
C C36 0.1001(4) 0.3279(5) 0.66127(15) 0.0799(14) Uani d . 1 1
H H36A 0.0313 0.3577 0.6592 0.096 Uiso calc R 1 1
H H36B 0.1431 0.3771 0.6750 0.096 Uiso calc R 1 1
C C37 0.0920(3) 0.2299(4) 0.68603(14) 0.0687(12) Uani d . 1 1
H H37 0.1623 0.2027 0.6895 0.082 Uiso calc R 1 1
C C38 0.0494(4) 0.2552(4) 0.72553(15) 0.0774(14) Uani d . 1 1
H H38A 0.0922 0.3079 0.7373 0.093 Uiso calc R 1 1
H H38B -0.0202 0.2828 0.7228 0.093 Uiso calc R 1 1
C C39 0.0461(4) 0.1630(5) 0.75147(17) 0.0886(17) Uani d . 1 1
H H39 0.1181 0.1413 0.7555 0.106 Uiso calc R 1 1
C C40 -0.0111(3) 0.0711(4) 0.7345(2) 0.0872(16) Uani d . 1 1
H H40 0.0048 0.0102 0.7501 0.105 Uiso calc R 1 1
C C41 0.0243(4) 0.0518(4) 0.6939(2) 0.0920(18) Uani d . 1 1
H H41A -0.0215 0.0013 0.6823 0.110 Uiso calc R 1 1
H H41B 0.0932 0.0220 0.6948 0.110 Uiso calc R 1 1
C C42 0.0274(4) 0.1467(5) 0.66795(18) 0.0855(16) Uani d . 1 1
H H42A 0.0565 0.1282 0.6431 0.103 Uiso calc R 1 1
H H42B -0.0425 0.1719 0.6638 0.103 Uiso calc R 1 1
C C43 0.0194(8) 0.1225(9) 0.8182(2) 0.165(4) Uani d . 1 1
H H43A -0.0304 0.0681 0.8151 0.248 Uiso calc R 1 1
H H43B 0.0085 0.1559 0.8426 0.248 Uiso calc R 1 1
H H43C 0.0882 0.0943 0.8174 0.248 Uiso calc R 1 1
C C44 0.5762(4) 0.1815(5) 0.69079(19) 0.0928(17) Uani d . 1 1
H H44A 0.6198 0.2043 0.7116 0.139 Uiso calc R 1 1
H H44B 0.6143 0.1836 0.6670 0.139 Uiso calc R 1 1
H H44C 0.5538 0.1121 0.6957 0.139 Uiso calc R 1 1
C C45 0.4368(5) 0.4352(4) 0.74032(17) 0.0900(17) Uani d . 1 1
H H45A 0.5072 0.4404 0.7491 0.135 Uiso calc R 1 1
H H45B 0.3942 0.4828 0.7544 0.135 Uiso calc R 1 1
H H45C 0.4338 0.4511 0.7133 0.135 Uiso calc R 1 1
C C46 0.2730(11) 0.4307(10) 0.8733(3) 0.199(6) Uani d . 1 1
H H46A 0.3361 0.4130 0.8864 0.298 Uiso calc R 1 1
H H46B 0.2150 0.4182 0.8900 0.298 Uiso calc R 1 1
H H46C 0.2745 0.5022 0.8662 0.298 Uiso calc R 1 1
C C47 0.5713(8) 0.1590(6) 0.8204(2) 0.138(3) Uani d . 1 1
H H47A 0.6335 0.1453 0.8347 0.206 Uiso calc R 1 1
H H47B 0.5835 0.1463 0.7935 0.206 Uiso calc R 1 1
H H47C 0.5168 0.1147 0.8294 0.206 Uiso calc R 1 1
C C48 0.7833(7) 0.3960(8) 0.87399(18) 0.143(4) Uani d . 1 1
H H48A 0.7533 0.4616 0.8802 0.215 Uiso calc R 1 1
H H48B 0.8537 0.4057 0.8657 0.215 Uiso calc R 1 1
H H48C 0.7822 0.3525 0.8964 0.215 Uiso calc R 1 1
C C49 0.7960(5) 0.3374(6) 0.61917(17) 0.104(2) Uani d . 1 1
H H49A 0.8452 0.3549 0.5994 0.156 Uiso calc R 1 1
H H49B 0.7496 0.2855 0.6096 0.156 Uiso calc R 1 1
H H49C 0.8320 0.3117 0.6414 0.156 Uiso calc R 1 1
C C50 0.8279(7) 0.6050(8) 0.5855(2) 0.141(3) Uani d . 1 1
H H50A 0.7867 0.6644 0.5916 0.211 Uiso calc R 1 1
H H50B 0.8789 0.6232 0.5665 0.211 Uiso calc R 1 1
H H50C 0.8620 0.5808 0.6084 0.211 Uiso calc R 1 1
C C51 0.2858(6) 0.5651(8) 0.4733(2) 0.127(3) Uani d . 1 1
H H51A 0.2256 0.5975 0.4842 0.190 Uiso calc R 1 1
H H51B 0.2647 0.5099 0.4566 0.190 Uiso calc R 1 1
H H51C 0.3247 0.6148 0.4587 0.190 Uiso calc R 1 1

loop_
_atom_site_aniso_label
_atom_site_aniso_U_11
_atom_site_aniso_U_22
_atom_site_aniso_U_33
_atom_site_aniso_U_12
_atom_site_aniso_U_13
_atom_site_aniso_U_23
I1 0.05118(17) 0.0957(2) 0.2285(6) -0.00536(19) 0.0178(3) 0.0032(3)
N1 0.066(2) 0.122(4) 0.060(2) -0.004(3) -0.011(2) -0.011(3)
O1 0.0637(17) 0.101(2) 0.0562(16) -0.0071(19) -0.0120(15) -0.0006(18)
O2 0.072(2) 0.106(3) 0.086(2) -0.009(2) -0.0046(19) -0.007(2)
O3 0.098(3) 0.081(2) 0.101(3) 0.013(2) -0.031(2) -0.027(2)
O4 0.109(3) 0.109(3) 0.085(2) -0.041(3) 0.013(2) 0.006(2)
O5 0.189(6) 0.161(5) 0.103(3) 0.020(4) 0.064(4) -0.007(3)
O6 0.152(5) 0.147(4) 0.118(3) -0.047(4) 0.013(3) 0.054(3)
O7 0.088(2) 0.131(3) 0.0626(19) -0.027(3) 0.0027(19) -0.010(2)
O8 0.0702(18) 0.100(2) 0.0589(17) 0.001(2) -0.0121(15) -0.0132(18)
O9 0.081(2) 0.120(3) 0.070(2) 0.001(2) 0.0014(19) -0.002(2)
O10 0.126(4) 0.186(5) 0.064(2) -0.062(4) 0.021(2) -0.032(3)
O11 0.067(2) 0.145(4) 0.116(3) -0.011(3) -0.021(2) 0.030(3)
O12 0.108(3) 0.134(4) 0.099(3) -0.003(3) 0.013(3) 0.025(3)
C1 0.071(3) 0.116(5) 0.107(4) 0.000(4) -0.011(3) -0.019(4)
C2 0.096(5) 0.142(7) 0.136(6) 0.012(5) -0.001(5) -0.021(5)
C3 0.112(5) 0.117(5) 0.118(5) 0.012(5) 0.003(5) -0.011(5)
C4 0.103(5) 0.118(5) 0.076(3) -0.016(4) 0.001(3) -0.028(4)
C5 0.073(3) 0.118(5) 0.065(3) -0.016(3) -0.020(3) -0.003(3)
C6 0.057(3) 0.096(4) 0.063(3) 0.003(3) -0.015(2) 0.000(3)
C7 0.059(2) 0.087(3) 0.054(2) 0.004(2) -0.007(2) 0.002(2)
C8 0.065(3) 0.079(3) 0.054(2) 0.002(3) -0.005(2) 0.004(2)
C9 0.061(2) 0.068(3) 0.057(2) 0.005(2) -0.001(2) -0.001(2)
C10 0.057(2) 0.065(3) 0.058(2) 0.000(2) -0.007(2) 0.001(2)
C11 0.073(3) 0.060(2) 0.058(2) -0.006(2) -0.008(2) 0.007(2)
C12 0.080(3) 0.067(3) 0.061(3) -0.006(2) 0.006(2) 0.006(2)
C13 0.112(4) 0.085(3) 0.075(3) 0.002(4) 0.021(3) -0.002(3)
C14 0.152(7) 0.093(4) 0.078(4) -0.014(4) 0.030(4) 0.001(4)
C15 0.128(5) 0.083(4) 0.074(3) -0.040(4) 0.005(4) 0.003(3)
C16 0.136(5) 0.080(3) 0.057(3) -0.039(4) 0.001(3) -0.001(3)
C17 0.143(6) 0.090(4) 0.055(3) -0.053(4) -0.005(3) 0.002(3)
C18 0.134(5) 0.095(4) 0.062(3) -0.035(4) -0.021(3) 0.005(3)
C19 0.113(4) 0.075(3) 0.065(3) -0.033(3) -0.006(3) 0.000(3)
C20 0.102(4) 0.069(3) 0.063(3) -0.023(3) -0.020(3) 0.001(2)
C21 0.079(3) 0.070(3) 0.061(3) -0.023(2) -0.003(3) -0.002(2)
C22 0.075(3) 0.072(3) 0.064(3) -0.006(3) -0.013(2) -0.005(2)
C23 0.061(2) 0.074(3) 0.059(3) -0.003(2) -0.001(2) -0.008(2)
C24 0.059(2) 0.092(4) 0.058(2) 0.007(2) -0.006(2) -0.014(2)
C25 0.068(3) 0.095(3) 0.051(2) 0.002(3) -0.005(2) -0.014(2)
C26 0.067(3) 0.094(4) 0.056(2) 0.001(3) -0.006(2) -0.010(3)
C27 0.070(3) 0.100(4) 0.052(2) 0.005(3) -0.010(2) -0.013(3)
C28 0.087(4) 0.117(5) 0.074(3) 0.019(4) -0.009(3) -0.015(3)
C29 0.094(4) 0.124(5) 0.085(4) 0.025(4) -0.005(3) -0.008(4)
C30 0.072(3) 0.137(5) 0.067(3) 0.015(4) -0.009(3) -0.001(4)
C31 0.067(3) 0.122(4) 0.049(2) -0.004(3) -0.003(2) -0.009(3)
C32 0.072(3) 0.129(5) 0.057(3) -0.010(3) -0.010(3) -0.002(3)
C33 0.067(3) 0.130(5) 0.053(3) -0.007(4) -0.006(3) -0.007(3)
C34 0.108(5) 0.117(5) 0.108(4) 0.031(4) 0.002(4) 0.037(4)
C35 0.066(3) 0.097(4) 0.072(3) 0.012(3) -0.006(2) 0.009(3)
C36 0.066(3) 0.090(4) 0.084(3) 0.009(3) 0.000(3) 0.008(3)
C37 0.046(2) 0.079(3) 0.081(3) 0.007(2) -0.003(2) 0.010(3)
C38 0.056(2) 0.091(3) 0.085(3) -0.009(2) -0.001(2) 0.008(3)
C39 0.054(2) 0.109(4) 0.103(4) 0.008(3) 0.006(3) 0.023(3)
C40 0.047(2) 0.081(3) 0.134(5) -0.001(2) 0.005(3) 0.026(4)
C41 0.060(3) 0.073(3) 0.144(5) 0.010(3) 0.004(3) 0.004(4)
C42 0.062(3) 0.090(4) 0.105(4) 0.011(3) -0.001(3) -0.001(3)
C43 0.155(8) 0.218(11) 0.123(6) -0.004(8) 0.007(6) 0.065(7)
C44 0.072(3) 0.099(4) 0.107(4) 0.018(3) -0.022(3) -0.001(4)
C45 0.117(4) 0.064(3) 0.089(3) 0.000(3) 0.032(4) -0.001(3)
C46 0.276(15) 0.199(11) 0.120(6) 0.029(11) 0.064(8) -0.040(7)
C47 0.193(9) 0.101(5) 0.119(5) -0.032(6) -0.007(6) -0.022(5)
C48 0.168(7) 0.186(8) 0.076(4) -0.081(7) -0.036(4) 0.014(5)
C49 0.102(5) 0.128(5) 0.082(4) 0.041(4) -0.013(3) -0.019(4)
C50 0.136(6) 0.173(8) 0.113(5) -0.071(7) 0.009(5) -0.011(6)
C51 0.101(5) 0.177(8) 0.103(4) 0.029(5) -0.028(4) 0.011(5)

loop_
_atom_type_symbol
_atom_type_description
_atom_type_scat_dispersion_real
_atom_type_scat_dispersion_imag
_atom_type_scat_source
C C 0.0181 0.0091 'International Tables Vol C Tables 4.2.6.8 and 6.1.1.4'
H H 0.0000 0.0000 'International Tables Vol C Tables 4.2.6.8 and 6.1.1.4'
N N 0.0311 0.0180 'International Tables Vol C Tables 4.2.6.8 and 6.1.1.4'
O O 0.0492 0.0322 'International Tables Vol C Tables 4.2.6.8 and 6.1.1.4'
I I -0.3257 6.8362 'International Tables Vol C Tables 4.2.6.8 and 6.1.1.4'

loop_
_geom_angle_atom_site_label_1
_geom_angle_atom_site_label_2
_geom_angle_atom_site_label_3
_geom_angle
_geom_angle_publ_flag
C33 N1 C5 118.5(5) n
C33 N1 C1 122.9(5) n
C5 N1 C1 117.9(5) n
C6 O1 C7 114.8(4) n
C13 O4 H4 109.5 ?
C46 O5 C14 114.2(8) ?
C50 O7 C25 113.0(4) ?
C31 O8 C27 115.6(4) n
C31 O9 H9 109.5 ?
C43 O12 C39 115.0(7) ?
N1 C1 C2 111.6(6) ?
N1 C1 H1A 109.3 ?
C2 C1 H1A 109.3 ?
N1 C1 H1B 109.3 ?
C2 C1 H1B 109.3 ?
H1A C1 H1B 108.0 ?
C3 C2 C1 112.3(7) ?
C3 C2 H2A 109.2 ?
C1 C2 H2A 109.2 ?
C3 C2 H2B 109.2 ?
C1 C2 H2B 109.2 ?
H2A C2 H2B 107.9 ?
C2 C3 C4 109.3(6) ?
C2 C3 H3A 109.8 ?
C4 C3 H3A 109.8 ?
C2 C3 H3B 109.8 ?
C4 C3 H3B 109.8 ?
H3A C3 H3B 108.3 ?
C5 C4 C3 111.6(6) ?
C5 C4 H4A 109.3 ?
C3 C4 H4A 109.3 ?
C5 C4 H4B 109.3 ?
C3 C4 H4B 109.3 ?
H4A C4 H4B 108.0 ?
N1 C5 C4 113.4(5) ?
N1 C5 C6 115.2(5) ?
C4 C5 C6 109.4(5) ?
N1 C5 H5 106.0 ?
C4 C5 H5 106.0 ?
C6 C5 H5 106.0 ?
O2 C6 O1 124.4(5) ?
O2 C6 C5 121.2(5) ?
O1 C6 C5 114.5(5) ?
O1 C7 C35 110.8(4) ?
O1 C7 C8 105.0(4) ?
C35 C7 C8 115.8(4) ?
O1 C7 H7 108.4 ?
C35 C7 H7 108.4 ?
C8 C7 H7 108.4 ?
C9 C8 C7 113.2(4) ?
C9 C8 H8A 108.9 ?
C7 C8 H8A 108.9 ?
C9 C8 H8B 108.9 ?
C7 C8 H8B 108.9 ?
H8A C8 H8B 107.8 ?
O3 C9 C8 123.1(4) ?
O3 C9 C10 120.4(4) ?
C8 C9 C10 116.5(4) ?
C11 C10 C44 111.9(4) ?
C11 C10 C9 106.6(4) ?
C44 C10 C9 111.6(4) ?
C11 C10 H10 108.9 ?
C44 C10 H10 108.9 ?
C9 C10 H10 108.9 ?
C12 C11 C10 127.4(4) ?
C12 C11 H11 116.3 ?
C10 C11 H11 116.3 ?
C11 C12 C45 124.0(4) ?
C11 C12 C13 121.8(5) ?
C45 C12 C13 114.1(5) ?
O4 C13 C14 111.1(5) ?
O4 C13 C12 110.0(4) ?
C14 C13 C12 117.8(6) ?
O4 C13 H13 105.6 ?
C14 C13 H13 105.6 ?
C12 C13 H13 105.6 ?
O5 C14 C13 103.6(6) ?
O5 C14 C15 112.8(5) ?
C13 C14 C15 110.1(6) ?
O5 C14 H14 110.0 ?
C13 C14 H14 110.0 ?
C15 C14 H14 110.0 ?
O6 C15 C14 119.5(7) ?
O6 C15 C16 120.7(7) ?
C14 C15 C16 119.7(5) ?
C47 C16 C15 110.9(6) ?
C47 C16 C17 111.4(6) ?
C15 C16 C17 110.9(5) ?
C47 C16 H16 107.8 ?
C15 C16 H16 107.8 ?
C17 C16 H16 107.8 ?
C18 C17 C16 115.4(5) ?
C18 C17 H17A 108.4 ?
C16 C17 H17A 108.4 ?
C18 C17 H17B 108.4 ?
C16 C17 H17B 108.4 ?
H17A C17 H17B 107.5 ?
C19 C18 C17 109.7(6) ?
C19 C18 C48 110.6(5) ?
C17 C18 C48 109.5(5) ?
C19 C18 H18 109.0 ?
C17 C18 H18 109.0 ?
C48 C18 H18 109.0 ?
C20 C19 C18 125.3(6) ?
C20 C19 H19 117.3 ?
C18 C19 H19 117.3 ?
C19 C20 C21 125.2(6) ?
C19 C20 H20 117.4 ?
C21 C20 H20 117.4 ?
C22 C21 C20 124.9(5) ?
C22 C21 H21 117.6 ?
C20 C21 H21 117.6 ?
C21 C22 C23 125.9(5) ?
C21 C22 H22 117.1 ?
C23 C22 H22 117.1 ?
C24 C23 C22 128.4(5) ?
C24 C23 H23 115.8 ?
C22 C23 H23 115.8 ?
C23 C24 C49 124.0(5) ?
C23 C24 C25 118.8(4) ?
C49 C24 C25 117.2(4) ?
O7 C25 C26 105.9(4) ?
O7 C25 C24 111.6(4) ?
C26 C25 C24 111.6(5) ?
O7 C25 H25 109.2 ?
C26 C25 H25 109.2 ?
C24 C25 H25 109.2 ?
C27 C26 C25 114.4(5) ?
C27 C26 H26A 108.7 ?
C25 C26 H26A 108.7 ?
C27 C26 H26B 108.7 ?
C25 C26 H26B 108.7 ?
H26A C26 H26B 107.6 ?
O8 C27 C26 105.4(4) ?
O8 C27 C28 109.3(4) ?
C26 C27 C28 114.6(4) ?
O8 C27 H27 109.2 ?
C26 C27 H27 109.2 ?
C28 C27 H27 109.2 ?
C27 C28 C29 110.9(4) ?
C27 C28 H28A 109.5 ?
C29 C28 H28A 109.5 ?
C27 C28 H28B 109.5 ?
C29 C28 H28B 109.5 ?
H28A C28 H28B 108.1 ?
C30 C29 C28 111.6(6) ?
C30 C29 H29A 109.3 ?
C28 C29 H29A 109.3 ?
C30 C29 H29B 109.3 ?
C28 C29 H29B 109.3 ?
H29A C29 H29B 108.0 ?
C29 C30 C51 113.0(7) ?
C29 C30 C31 108.8(5) ?
C51 C30 C31 112.3(5) ?
C29 C30 H30 107.5 ?
C51 C30 H30 107.5 ?
C31 C30 H30 107.5 ?
O9 C31 O8 112.3(4) ?
O9 C31 C32 110.3(4) ?
O8 C31 C32 100.8(5) ?
O9 C31 C30 108.1(5) ?
O8 C31 C30 110.6(4) ?
C32 C31 C30 114.7(5) ?
O10 C32 C33 119.1(6) ?
O10 C32 C31 120.8(6) ?
C33 C32 C31 120.2(5) ?
O11 C33 N1 123.1(6) ?
O11 C33 C32 115.9(6) ?
N1 C33 C32 120.6(5) ?
C35 C34 H34A 109.5 ?
C35 C34 H34B 109.5 ?
H34A C34 H34B 109.5 ?
C35 C34 H34C 109.5 ?
H34A C34 H34C 109.5 ?
H34B C34 H34C 109.5 ?
C7 C35 C36 111.9(4) ?
C7 C35 C34 112.7(5) ?
C36 C35 C34 111.0(5) ?
C7 C35 H35 107.0 ?
C36 C35 H35 107.0 ?
C34 C35 H35 107.0 ?
C35 C36 C37 117.0(5) ?
C35 C36 H36A 108.0 ?
C37 C36 H36A 108.0 ?
C35 C36 H36B 108.0 ?
C37 C36 H36B 108.0 ?
H36A C36 H36B 107.3 ?
C42 C37 C38 109.4(4) ?
C42 C37 C36 113.6(4) ?
C38 C37 C36 110.5(4) ?
C42 C37 H37 107.7 ?
C38 C37 H37 107.7 ?
C36 C37 H37 107.7 ?
C39 C38 C37 112.4(5) ?
C39 C38 H38A 109.1 ?
C37 C38 H38A 109.1 ?
C39 C38 H38B 109.1 ?
C37 C38 H38B 109.1 ?
H38A C38 H38B 107.9 ?
O12 C39 C38 108.0(5) ?
O12 C39 C40 113.8(5) ?
C38 C39 C40 114.1(5) ?
O12 C39 H39 106.8 ?
C38 C39 H39 106.8 ?
C40 C39 H39 106.8 ?
C41 C40 C39 110.3(5) ?
C41 C40 I1 110.5(4) ?
C39 C40 I1 110.4(4) ?
C41 C40 H40 108.5 ?
C39 C40 H40 108.5 ?
I1 C40 H40 108.5 ?
C40 C41 C42 115.2(5) ?
C40 C41 H41A 108.5 ?
C42 C41 H41A 108.5 ?
C40 C41 H41B 108.5 ?
C42 C41 H41B 108.5 ?
H41A C41 H41B 107.5 ?
C37 C42 C41 110.5(5) ?
C37 C42 H42A 109.6 ?
C41 C42 H42A 109.6 ?
C37 C42 H42B 109.6 ?
C41 C42 H42B 109.6 ?
H42A C42 H42B 108.1 ?
O12 C43 H43A 109.5 ?
O12 C43 H43B 109.5 ?
H43A C43 H43B 109.5 ?
O12 C43 H43C 109.5 ?
H43A C43 H43C 109.5 ?
H43B C43 H43C 109.5 ?
C10 C44 H44A 109.5 ?
C10 C44 H44B 109.5 ?
H44A C44 H44B 109.5 ?
C10 C44 H44C 109.5 ?
H44A C44 H44C 109.5 ?
H44B C44 H44C 109.5 ?
C12 C45 H45A 109.5 ?
C12 C45 H45B 109.5 ?
H45A C45 H45B 109.5 ?
C12 C45 H45C 109.5 ?
H45A C45 H45C 109.5 ?
H45B C45 H45C 109.5 ?
O5 C46 H46A 109.5 ?
O5 C46 H46B 109.5 ?
H46A C46 H46B 109.5 ?
O5 C46 H46C 109.5 ?
H46A C46 H46C 109.5 ?
H46B C46 H46C 109.5 ?
C16 C47 H47A 109.5 ?
C16 C47 H47B 109.5 ?
H47A C47 H47B 109.5 ?
C16 C47 H47C 109.5 ?
H47A C47 H47C 109.5 ?
H47B C47 H47C 109.5 ?
C18 C48 H48A 109.5 ?
C18 C48 H48B 109.5 ?
H48A C48 H48B 109.5 ?
C18 C48 H48C 109.5 ?
H48A C48 H48C 109.5 ?
H48B C48 H48C 109.5 ?
C24 C49 H49A 109.5 ?
C24 C49 H49B 109.5 ?
H49A C49 H49B 109.5 ?
C24 C49 H49C 109.5 ?
H49A C49 H49C 109.5 ?
H49B C49 H49C 109.5 ?
O7 C50 H50A 109.5 ?
O7 C50 H50B 109.5 ?
H50A C50 H50B 109.5 ?
O7 C50 H50C 109.5 ?
H50A C50 H50C 109.5 ?
H50B C50 H50C 109.5 ?
C30 C51 H51A 109.5 ?
C30 C51 H51B 109.5 ?
H51A C51 H51B 109.5 ?
C30 C51 H51C 109.5 ?
H51A C51 H51C 109.5 ?
H51B C51 H51C 109.5 ?

loop_
_geom_bond_atom_site_label_1
_geom_bond_atom_site_label_2
_geom_bond_distance
_geom_bond_publ_flag
I1 C40 2.145(5) n
N1 C33 1.328(8) n
N1 C5 1.455(7) n
N1 C1 1.466(7) n
O1 C6 1.333(6) n
O1 C7 1.470(6) n
O2 C6 1.187(6) ?
O3 C9 1.203(6) ?
O4 C13 1.410(7) ?
O4 H4 0.8200 ?
O5 C46 1.395(10) ?
O5 C14 1.432(9) ?
O6 C15 1.217(7) ?
O7 C50 1.403(8) ?
O7 C25 1.422(6) ?
O8 C31 1.413(6) n
O8 C27 1.450(6) n
O9 C31 1.382(7) ?
O9 H9 0.8200 ?
O10 C32 1.205(7) ?
O11 C33 1.221(7) ?
O12 C43 1.417(10) ?
O12 C39 1.424(7) ?
C1 C2 1.512(11) ?
C1 H1A 0.9700 ?
C1 H1B 0.9700 ?
C2 C3 1.491(11) ?
C2 H2A 0.9700 ?
C2 H2B 0.9700 ?
C3 C4 1.523(10) ?
C3 H3A 0.9700 ?
C3 H3B 0.9700 ?
C4 C5 1.516(9) ?
C4 H4A 0.9700 ?
C4 H4B 0.9700 ?
C5 C6 1.519(8) ?
C5 H5 0.9800 ?
C7 C35 1.520(7) ?
C7 C8 1.524(7) ?
C7 H7 0.9800 ?
C8 C9 1.495(7) ?
C8 H8A 0.9700 ?
C8 H8B 0.9700 ?
C9 C10 1.530(6) ?
C10 C11 1.500(6) ?
C10 C44 1.513(7) ?
C10 H10 0.9800 ?
C11 C12 1.307(6) ?
C11 H11 0.9300 ?
C12 C45 1.503(7) ?
C12 C13 1.523(7) ?
C13 C14 1.505(9) ?
C13 H13 0.9800 ?
C14 C15 1.505(10) ?
C14 H14 0.9800 ?
C15 C16 1.509(10) ?
C16 C47 1.506(10) ?
C16 C17 1.539(8) ?
C16 H16 0.9800 ?
C17 C18 1.509(9) ?
C17 H17A 0.9700 ?
C17 H17B 0.9700 ?
C18 C19 1.501(8) ?
C18 C48 1.543(8) ?
C18 H18 0.9800 ?
C19 C20 1.323(7) ?
C19 H19 0.9300 ?
C20 C21 1.440(7) ?
C20 H20 0.9300 ?
C21 C22 1.329(7) ?
C21 H21 0.9300 ?
C22 C23 1.422(6) ?
C22 H22 0.9300 ?
C23 C24 1.332(6) ?
C23 H23 0.9300 ?
C24 C49 1.502(8) ?
C24 C25 1.513(7) ?
C25 C26 1.513(7) ?
C25 H25 0.9800 ?
C26 C27 1.500(7) ?
C26 H26A 0.9700 ?
C26 H26B 0.9700 ?
C27 C28 1.511(8) ?
C27 H27 0.9800 ?
C28 C29 1.524(8) ?
C28 H28A 0.9700 ?
C28 H28B 0.9700 ?
C29 C30 1.511(9) ?
C29 H29A 0.9700 ?
C29 H29B 0.9700 ?
C30 C51 1.516(8) ?
C30 C31 1.542(8) ?
C30 H30 0.9800 ?
C31 C32 1.533(9) ?
C32 C33 1.520(8) ?
C34 C35 1.534(9) ?
C34 H34A 0.9600 ?
C34 H34B 0.9600 ?
C34 H34C 0.9600 ?
C35 C36 1.529(7) ?
C35 H35 0.9800 ?
C36 C37 1.537(7) ?
C36 H36A 0.9700 ?
C36 H36B 0.9700 ?
C37 C42 1.501(8) ?
C37 C38 1.511(7) ?
C37 H37 0.9800 ?
C38 C39 1.497(8) ?
C38 H38A 0.9700 ?
C38 H38B 0.9700 ?
C39 C40 1.521(8) ?
C39 H39 0.9800 ?
C40 C41 1.498(9) ?
C40 H40 0.9800 ?
C41 C42 1.526(8) ?
C41 H41A 0.9700 ?
C41 H41B 0.9700 ?
C42 H42A 0.9700 ?
C42 H42B 0.9700 ?
C43 H43A 0.9600 ?
C43 H43B 0.9600 ?
C43 H43C 0.9600 ?
C44 H44A 0.9600 ?
C44 H44B 0.9600 ?
C44 H44C 0.9600 ?
C45 H45A 0.9600 ?
C45 H45B 0.9600 ?
C45 H45C 0.9600 ?
C46 H46A 0.9600 ?
C46 H46B 0.9600 ?
C46 H46C 0.9600 ?
C47 H47A 0.9600 ?
C47 H47B 0.9600 ?
C47 H47C 0.9600 ?
C48 H48A 0.9600 ?
C48 H48B 0.9600 ?
C48 H48C 0.9600 ?
C49 H49A 0.9600 ?
C49 H49B 0.9600 ?
C49 H49C 0.9600 ?
C50 H50A 0.9600 ?
C50 H50B 0.9600 ?
C50 H50C 0.9600 ?
C51 H51A 0.9600 ?
C51 H51B 0.9600 ?
C51 H51C 0.9600 ?

loop_
_geom_hbond_atom_site_label_D
_geom_hbond_atom_site_label_H
_geom_hbond_atom_site_label_A
_geom_hbond_site_symmetry_A
_geom_hbond_distance_DH
_geom_hbond_distance_HA
_geom_hbond_distance_DA
_geom_hbond_angle_DHA
O9 H9 O2 4_556 0.82 2.12 2.937(5) 172
O4 H4 O6 . 0.82 2.45 3.150(7) 144

loop_
_geom_torsion_atom_site_label_1
_geom_torsion_atom_site_label_2
_geom_torsion_atom_site_label_3
_geom_torsion_atom_site_label_4
_geom_torsion
C33 N1 C1 C2 -145.5(6)
C5 N1 C1 C2 44.6(8)
N1 C1 C2 C3 -52.4(9)
C1 C2 C3 C4 58.8(9)
C2 C3 C4 C5 -55.9(8)
C33 N1 C5 C4 146.4(5)
C1 N1 C5 C4 -43.2(7)
C33 N1 C5 C6 -86.4(6)
C1 N1 C5 C6 84.0(7)
C3 C4 C5 N1 47.9(7)
C3 C4 C5 C6 -82.2(6)
C7 O1 C6 O2 4.3(7)
C7 O1 C6 C5 -175.0(4)
N1 C5 C6 O2 176.9(5)
C4 C5 C6 O2 -54.0(7)
N1 C5 C6 O1 -3.8(7)
C4 C5 C6 O1 125.4(5)
C6 O1 C7 C35 -84.0(5)
C6 O1 C7 C8 150.4(4)
O1 C7 C8 C9 -83.5(5)
C35 C7 C8 C9 154.1(4)
C7 C8 C9 O3 18.6(7)
C7 C8 C9 C10 -158.0(4)
O3 C9 C10 C11 -99.9(5)
C8 C9 C10 C11 76.9(5)
O3 C9 C10 C44 22.5(7)
C8 C9 C10 C44 -160.7(5)
C44 C10 C11 C12 119.1(6)
C9 C10 C11 C12 -118.7(5)
C10 C11 C12 C45 -0.7(9)
C10 C11 C12 C13 173.7(5)
C11 C12 C13 O4 1.6(8)
C45 C12 C13 O4 176.5(5)
C11 C12 C13 C14 130.4(6)
C45 C12 C13 C14 -54.8(8)
C46 O5 C14 C13 -164.3(7)
C46 O5 C14 C15 76.6(9)
O4 C13 C14 O5 -72.4(7)
C12 C13 C14 O5 159.4(5)
O4 C13 C14 C15 48.5(8)
C12 C13 C14 C15 -79.7(7)
O5 C14 C15 O6 11.0(9)
C13 C14 C15 O6 -104.2(7)
O5 C14 C15 C16 -165.9(5)
C13 C14 C15 C16 78.9(7)
O6 C15 C16 C47 48.5(8)
C14 C15 C16 C47 -134.7(6)
O6 C15 C16 C17 -75.8(8)
C14 C15 C16 C17 101.0(6)
C47 C16 C17 C18 70.7(7)
C15 C16 C17 C18 -165.3(6)
C16 C17 C18 C19 60.6(7)
C16 C17 C18 C48 -177.8(6)
C17 C18 C19 C20 -115.3(7)
C48 C18 C19 C20 123.8(7)
C18 C19 C20 C21 169.2(5)
C19 C20 C21 C22 -171.9(5)
C20 C21 C22 C23 170.9(5)
C21 C22 C23 C24 -177.1(5)
C22 C23 C24 C49 -5.0(9)
C22 C23 C24 C25 174.4(5)
C50 O7 C25 C26 166.7(6)
C50 O7 C25 C24 -71.7(7)
C23 C24 C25 O7 123.2(5)
C49 C24 C25 O7 -57.3(6)
C23 C24 C25 C26 -118.5(5)
C49 C24 C25 C26 61.0(6)
O7 C25 C26 C27 -66.1(5)
C24 C25 C26 C27 172.2(4)
C31 O8 C27 C26 -178.2(4)
C31 O8 C27 C28 58.2(6)
C25 C26 C27 O8 166.8(4)
C25 C26 C27 C28 -73.1(6)
O8 C27 C28 C29 -53.6(7)
C26 C27 C28 C29 -171.5(5)
C27 C28 C29 C30 54.7(7)
C28 C29 C30 C51 -179.3(6)
C28 C29 C30 C31 -53.8(7)
C27 O8 C31 O9 61.6(6)
C27 O8 C31 C32 179.0(4)
C27 O8 C31 C30 -59.3(6)
C29 C30 C31 O9 -68.4(6)
C51 C30 C31 O9 57.5(7)
C29 C30 C31 O8 55.0(7)
C51 C30 C31 O8 -179.1(6)
C29 C30 C31 C32 168.1(5)
C51 C30 C31 C32 -66.0(8)
O9 C31 C32 O10 7.4(8)
O8 C31 C32 O10 -111.5(6)
C30 C31 C32 O10 129.7(6)
O9 C31 C32 C33 -170.4(5)
O8 C31 C32 C33 70.7(6)
C30 C31 C32 C33 -48.1(7)
C5 N1 C33 O11 1.2(8)
C1 N1 C33 O11 -168.6(6)
C5 N1 C33 C32 -171.0(5)
C1 N1 C33 C32 19.2(8)
O10 C32 C33 O11 -93.2(8)
C31 C32 C33 O11 84.7(7)
O10 C32 C33 N1 79.6(7)
C31 C32 C33 N1 -102.6(7)
O1 C7 C35 C36 174.9(5)
C8 C7 C35 C36 -65.7(6)
O1 C7 C35 C34 -59.1(6)
C8 C7 C35 C34 60.2(6)
C7 C35 C36 C37 -46.8(7)
C34 C35 C36 C37 -173.6(5)
C35 C36 C37 C42 -57.6(6)
C35 C36 C37 C38 178.9(4)
C42 C37 C38 C39 57.6(5)
C36 C37 C38 C39 -176.6(4)
C43 O12 C39 C38 -167.4(6)
C43 O12 C39 C40 64.9(7)
C37 C38 C39 O12 178.7(4)
C37 C38 C39 C40 -53.7(6)
O12 C39 C40 C41 172.0(4)
C38 C39 C40 C41 47.5(6)
O12 C39 C40 I1 49.6(6)
C38 C39 C40 I1 -74.9(5)
C39 C40 C41 C42 -48.3(6)
I1 C40 C41 C42 74.0(5)
C38 C37 C42 C41 -56.7(6)
C36 C37 C42 C41 179.3(4)
C40 C41 C42 C37 54.5(6)

loop_
_cod_related_entry_id
_cod_related_entry_database
_cod_related_entry_code
1 ChemSpider 30657964
